data_4029949
loop_
_publ_author_name
'Boice, Genevi\`eve'
'Patrick, Brian O.'
'McDonald, Robert'
'Bohne, Cornelia'
'Hicks, Robin'

_publ_section_title
;
 Synthesis and photophysics of thioindigo diimines and related compounds.
;
_journal_issue 19
_journal_name_full 'The Journal of organic chemistry'
_journal_page_first 9196
_journal_page_last 9205
_journal_paper_doi 10.1021/jo501630f
_journal_volume 79
_journal_year 2014
_chemical_formula_moiety 'C28 H20 N2 S2'
_chemical_formula_sum 'C28 H20 N2 S2'
_chemical_formula_weight 448.58
_chemical_name_systematic
;
 ?
;
_space_group_crystal_system triclinic
_space_group_IT_number 2
_space_group_name_Hall '-P 1'
_space_group_name_H-M_alt 'P -1'
_symmetry_space_group_name_Hall '-P 1'
_symmetry_space_group_name_H-M 'P -1'
_atom_sites_solution_hydrogens mixed
_audit_creation_date 2013-09-23
_audit_creation_method
;
Olex2 1.2
(compiled 2013.09.17 svn.r2790 for OlexSys, GUI svn.r4601)
;
_cell_angle_alpha 72.675(7)
_cell_angle_beta 86.768(8)
_cell_angle_gamma 88.228(8)
_cell_formula_units_Z 1
_cell_length_a 5.516(2)
_cell_length_b 9.667(4)
_cell_length_c 11.016(4)
_cell_measurement_reflns_used 4921
_cell_measurement_temperature 90(2)
_cell_measurement_theta_max 25.389
_cell_measurement_theta_min 2.215
_cell_volume 559.8(4)
_computing_molecular_graphics
;
O. V. Dolomanov, L. J. Bourhis, R. J. Gildea, J. A. K. Howard and H. Puschmann,
OLEX2: a complete structure solution, refinement and analysis program.
J. Appl. Cryst. (2009). 42, 339-341.
;
_computing_publication_material
;
O. V. Dolomanov, L. J. Bourhis, R. J. Gildea, J. A. K. Howard and H. Puschmann,
OLEX2: a complete structure solution, refinement and analysis program.
J. Appl. Cryst. (2009). 42, 339-341.
;
_computing_structure_refinement
;
SHELX, G.M. Sheldrick, Acta Cryst.
(2008). A64, 112-122
;
_diffrn_ambient_temperature 90.0(2)
_diffrn_measured_fraction_theta_full 0.996
_diffrn_measured_fraction_theta_max 0.990
_diffrn_radiation_type MoK\a
_diffrn_radiation_wavelength 0.71073
_diffrn_reflns_av_R_equivalents 0.0540
_diffrn_reflns_av_unetI/netI 0.0549
_diffrn_reflns_Laue_measured_fraction_full 0.996
_diffrn_reflns_Laue_measured_fraction_max 0.990
_diffrn_reflns_limit_h_max 6
_diffrn_reflns_limit_h_min -6
_diffrn_reflns_limit_k_max 11
_diffrn_reflns_limit_k_min -11
_diffrn_reflns_limit_l_max 13
_diffrn_reflns_limit_l_min -13
_diffrn_reflns_number 6821
_diffrn_reflns_point_group_measured_fraction_full 0.996
_diffrn_reflns_point_group_measured_fraction_max 0.990
_diffrn_reflns_theta_full 25.000
_diffrn_reflns_theta_max 25.315
_diffrn_reflns_theta_min 1.939
_exptl_absorpt_coefficient_mu 0.257
_exptl_absorpt_correction_T_max 0.992
_exptl_absorpt_correction_T_min 0.675
_exptl_absorpt_correction_type multi-scan
_exptl_absorpt_process_details
;
SADABS-2012/1 (Bruker,2012) was used for absorption correction.
wR2(int) was 0.1092 before and 0.0742 after correction.
The Ratio of minimum to maximum transmission is 0.6798.
The \l/2 correction factor is 0.0015.
;
_exptl_crystal_density_diffrn 1.331
_exptl_crystal_F_000 234
_exptl_crystal_size_max 0.29
_exptl_crystal_size_mid 0.11
_exptl_crystal_size_min 0.03
_refine_diff_density_max 0.761
_refine_diff_density_min -0.419
_refine_diff_density_rms 0.103
_refine_ls_extinction_method none
_refine_ls_goodness_of_fit_ref 1.184
_refine_ls_hydrogen_treatment mixed
_refine_ls_matrix_type full
_refine_ls_number_parameters 149
_refine_ls_number_reflns 2031
_refine_ls_number_restraints 204
_refine_ls_restrained_S_all 1.126
_refine_ls_R_factor_all 0.0962
_refine_ls_R_factor_gt 0.0805
_refine_ls_shift/su_max 0.000
_refine_ls_shift/su_mean 0.000
_refine_ls_structure_factor_coef Fsqd
_refine_ls_weighting_details 'w=1/[\s^2^(Fo^2^)+(0.0452P)^2^+2.8172P] where P=(Fo^2^+2Fc^2^)/3'
_refine_ls_weighting_scheme calc
_refine_ls_wR_factor_gt 0.1965
_refine_ls_wR_factor_ref 0.2042
_reflns_Friedel_coverage 0.000
_reflns_number_gt 1691
_reflns_number_total 2031
_reflns_threshold_expression 'I > 2\s(I)'
_cod_data_source_file jo501630f_si_003.cif
_cod_data_source_block rh115_a
_cod_depositor_comments 'Adding full bibliography for 4029948--4029954.cif.'
_cod_database_code 4029949
_shelxl_version_number 2013-3
_shelx_space_group_comment
;
The symmetry employed for this shelxl refinement is uniquely defined
by the following loop, which should always be used as a source of
symmetry information in preference to the above space-group names.
They are only intended as comments.
;
_olex2_refinement_description
;
1. Fixed Uiso
 At 1.2 times of:
  All C(H) groups
2. Uiso/Uaniso restraints and constraints
All non-hydrogen atoms have similar U: within 1.7A with sigma of 0.04 and sigma
for terminal atoms of 0.08
All non-hydrogen atoms restrained to be isotropic: with sigma of 0.1 and sigma
for terminal atoms of 0.2
3.a Aromatic/amide H refined with riding coordinates:
 C4(H4), C5(H5), C6(H6), C7(H7), C10(H10), C11(H11), C12(H12), C13(H13),
 C14(H14)
;

loop_
_space_group_symop_operation_xyz
'x, y, z'
'-x, -y, -z'

loop_
_atom_site_label
_atom_site_type_symbol
_atom_site_fract_x
_atom_site_fract_y
_atom_site_fract_z
_atom_site_U_iso_or_equiv
_atom_site_adp_type
_atom_site_occupancy
_atom_site_site_symmetry_order
_atom_site_calc_flag
_atom_site_refinement_flags_posn
_atom_site_refinement_flags_adp
S1 S 0.8065(2) 0.65303(14) 0.97309(12) 0.0220(4) Uani 1 1 d . U
N1 N 0.4557(8) 0.4339(5) 0.7865(4) 0.0223(9) Uani 1 1 d . U
H1 H 0.372(13) 0.478(7) 0.743(7) 0.05(2) Uiso 1 1 d . .
C1 C 0.5911(8) 0.5328(5) 0.9503(5) 0.0203(10) Uani 1 1 d . U
C2 C 0.6175(8) 0.5169(5) 0.8308(4) 0.0205(10) Uani 1 1 d . U
C3 C 0.8173(8) 0.5980(5) 0.7528(5) 0.0210(10) Uani 1 1 d . U
C4 C 0.8947(8) 0.6055(6) 0.6273(5) 0.0266(11) Uani 1 1 d . U
H4 H 0.8137 0.5530 0.5816 0.032 Uiso 1 1 calc R U
C5 C 1.0936(9) 0.6921(6) 0.5710(5) 0.0282(12) Uani 1 1 d . U
H5 H 1.1470 0.6994 0.4859 0.034 Uiso 1 1 calc R U
C6 C 1.2155(9) 0.7686(6) 0.6397(5) 0.0286(12) Uani 1 1 d . U
H6 H 1.3510 0.8263 0.6004 0.034 Uiso 1 1 calc R U
C7 C 1.1395(8) 0.7606(5) 0.7647(5) 0.0245(11) Uani 1 1 d . U
H7 H 1.2225 0.8115 0.8110 0.029 Uiso 1 1 calc R U
C8 C 0.9387(8) 0.6760(5) 0.8200(4) 0.0211(10) Uani 1 1 d . U
C9 C 0.5205(8) 0.3052(6) 0.7596(4) 0.0235(11) Uani 1 1 d . U
C10 C 0.7287(9) 0.2230(6) 0.8089(5) 0.0271(11) Uani 1 1 d . U
H10 H 0.8344 0.2580 0.8579 0.032 Uiso 1 1 calc R U
C11 C 0.7787(9) 0.0913(6) 0.7858(5) 0.0322(13) Uani 1 1 d . U
H11 H 0.9179 0.0366 0.8204 0.039 Uiso 1 1 calc R U
C12 C 0.6292(10) 0.0371(6) 0.7126(6) 0.0337(13) Uani 1 1 d . U
H12 H 0.6660 -0.0527 0.6966 0.040 Uiso 1 1 calc R U
C13 C 0.4238(9) 0.1190(6) 0.6637(5) 0.0311(12) Uani 1 1 d . U
H13 H 0.3194 0.0841 0.6140 0.037 Uiso 1 1 calc R U
C14 C 0.3706(8) 0.2498(6) 0.6868(5) 0.0250(11) Uani 1 1 d . U
H14 H 0.2300 0.3033 0.6527 0.030 Uiso 1 1 calc R U

loop_
_atom_site_aniso_label
_atom_site_aniso_U_11
_atom_site_aniso_U_22
_atom_site_aniso_U_33
_atom_site_aniso_U_23
_atom_site_aniso_U_13
_atom_site_aniso_U_12
S1 0.0129(6) 0.0322(7) 0.0228(6) -0.0109(5) -0.0008(4) -0.0031(5)
N1 0.013(2) 0.033(3) 0.021(2) -0.0091(19) -0.0047(17) 0.0036(18)
C1 0.012(2) 0.025(3) 0.025(2) -0.009(2) -0.0026(19) 0.0027(19)
C2 0.014(2) 0.030(3) 0.017(2) -0.006(2) -0.0020(18) -0.0001(19)
C3 0.009(2) 0.028(3) 0.024(2) -0.004(2) -0.0035(18) 0.0024(19)
C4 0.013(2) 0.041(3) 0.026(3) -0.011(2) -0.0019(19) 0.000(2)
C5 0.018(2) 0.043(3) 0.023(3) -0.009(2) 0.000(2) 0.001(2)
C6 0.015(2) 0.038(3) 0.031(3) -0.007(2) 0.000(2) -0.001(2)
C7 0.015(2) 0.029(3) 0.031(3) -0.010(2) -0.009(2) 0.000(2)
C8 0.014(2) 0.031(3) 0.018(2) -0.006(2) -0.0041(18) 0.0006(19)
C9 0.013(2) 0.038(3) 0.020(2) -0.011(2) 0.0024(18) -0.003(2)
C10 0.015(2) 0.036(3) 0.031(3) -0.010(2) -0.006(2) -0.002(2)
C11 0.013(2) 0.038(3) 0.045(3) -0.011(3) -0.004(2) 0.001(2)
C12 0.024(3) 0.032(3) 0.045(3) -0.012(3) 0.002(2) -0.004(2)
C13 0.019(3) 0.043(3) 0.033(3) -0.012(2) -0.003(2) -0.009(2)
C14 0.013(2) 0.042(3) 0.022(2) -0.011(2) -0.0023(19) 0.000(2)

loop_
_atom_type_symbol
_atom_type_description
_atom_type_scat_dispersion_real
_atom_type_scat_dispersion_imag
_atom_type_scat_source
C C 0.0033 0.0016 'International Tables Vol C Tables 4.2.6.8 and 6.1.1.4'
H H 0.0000 0.0000 'International Tables Vol C Tables 4.2.6.8 and 6.1.1.4'
N N 0.0061 0.0033 'International Tables Vol C Tables 4.2.6.8 and 6.1.1.4'
S S 0.1246 0.1234 'International Tables Vol C Tables 4.2.6.8 and 6.1.1.4'

loop_
_geom_angle_atom_site_label_1
_geom_angle_atom_site_label_2
_geom_angle_atom_site_label_3
_geom_angle
_geom_angle_site_symmetry_1
_geom_angle_site_symmetry_3
C8 S1 C1 91.2(2) . .
C2 N1 H1 112(6) . .
C9 N1 H1 114(6) . .
C9 N1 C2 124.1(4) . .
C1 C1 S1 121.1(5) 2_667 .
C2 C1 S1 111.6(4) . .
C2 C1 C1 127.3(5) . 2_667
N1 C2 C3 123.6(4) . .
C1 C2 N1 122.3(4) . .
C1 C2 C3 114.1(4) . .
C4 C3 C2 128.8(4) . .
C4 C3 C8 120.3(4) . .
C8 C3 C2 110.9(4) . .
C3 C4 H4 120.7 . .
C5 C4 C3 118.6(5) . .
C5 C4 H4 120.7 . .
C4 C5 H5 119.7 . .
C4 C5 C6 120.6(5) . .
C6 C5 H5 119.7 . .
C5 C6 H6 119.6 . .
C7 C6 C5 120.9(5) . .
C7 C6 H6 119.6 . .
C6 C7 H7 120.8 . .
C8 C7 C6 118.5(4) . .
C8 C7 H7 120.8 . .
C3 C8 S1 112.2(3) . .
C7 C8 S1 126.6(4) . .
C7 C8 C3 121.1(4) . .
N1 C9 C10 122.0(4) . .
N1 C9 C14 119.9(4) . .
C14 C9 C10 117.9(5) . .
C9 C10 H10 119.9 . .
C11 C10 C9 120.1(5) . .
C11 C10 H10 119.9 . .
C10 C11 H11 119.2 . .
C10 C11 C12 121.6(5) . .
C12 C11 H11 119.2 . .
C11 C12 H12 120.9 . .
C11 C12 C13 118.1(5) . .
C13 C12 H12 120.9 . .
C12 C13 H13 119.5 . .
C14 C13 C12 120.9(5) . .
C14 C13 H13 119.5 . .
C9 C14 H14 119.3 . .
C13 C14 C9 121.3(5) . .
C13 C14 H14 119.3 . .

loop_
_geom_bond_atom_site_label_1
_geom_bond_atom_site_label_2
_geom_bond_distance
_geom_bond_site_symmetry_2
S1 C1 1.766(5) .
S1 C8 1.753(5) .
N1 H1 0.72(7) .
N1 C2 1.416(6) .
N1 C9 1.394(7) .
C1 C1 1.454(9) 2_667
C1 C2 1.369(7) .
C2 C3 1.453(6) .
C3 C4 1.405(7) .
C3 C8 1.409(7) .
C4 H4 0.9500 .
C4 C5 1.400(7) .
C5 H5 0.9500 .
C5 C6 1.412(7) .
C6 H6 0.9500 .
C6 C7 1.397(7) .
C7 H7 0.9500 .
C7 C8 1.396(7) .
C9 C10 1.415(7) .
C9 C14 1.404(7) .
C10 H10 0.9500 .
C10 C11 1.387(8) .
C11 H11 0.9500 .
C11 C12 1.399(8) .
C12 H12 0.9500 .
C12 C13 1.400(8) .
C13 H13 0.9500 .
C13 C14 1.382(8) .
C14 H14 0.9500 .

loop_
_geom_torsion_atom_site_label_1
_geom_torsion_atom_site_label_2
_geom_torsion_atom_site_label_3
_geom_torsion_atom_site_label_4
_geom_torsion
_geom_torsion_site_symmetry_1
_geom_torsion_site_symmetry_4
S1 C1 C2 N1 -175.5(4) . .
S1 C1 C2 C3 1.6(5) . .
N1 C2 C3 C4 -3.1(8) . .
N1 C2 C3 C8 176.8(4) . .
N1 C9 C10 C11 176.3(5) . .
N1 C9 C14 C13 -176.9(5) . .
C1 S1 C8 C3 1.8(4) . .
C1 S1 C8 C7 -178.6(5) . .
C1 C1 C2 N1 2.4(9) 2_667 .
C1 C1 C2 C3 179.5(6) 2_667 .
C1 C2 C3 C4 179.8(5) . .
C1 C2 C3 C8 -0.3(6) . .
C2 N1 C9 C10 19.3(7) . .
C2 N1 C9 C14 -163.9(5) . .
C2 C3 C4 C5 179.9(5) . .
C2 C3 C8 S1 -1.2(5) . .
C2 C3 C8 C7 179.1(4) . .
C3 C4 C5 C6 0.8(8) . .
C4 C3 C8 S1 178.7(4) . .
C4 C3 C8 C7 -0.9(7) . .
C4 C5 C6 C7 -0.5(8) . .
C5 C6 C7 C8 -0.5(8) . .
C6 C7 C8 S1 -178.4(4) . .
C6 C7 C8 C3 1.2(7) . .
C8 S1 C1 C1 -180.0(5) . 2_667
C8 S1 C1 C2 -1.9(4) . .
C8 C3 C4 C5 -0.1(7) . .
C9 N1 C2 C1 -113.2(6) . .
C9 N1 C2 C3 70.0(7) . .
C9 C10 C11 C12 0.9(8) . .
C10 C9 C14 C13 0.1(7) . .
C10 C11 C12 C13 -0.7(8) . .
C11 C12 C13 C14 0.2(8) . .
C12 C13 C14 C9 0.1(8) . .
C14 C9 C10 C11 -0.6(7) . .
